data_2211824
loop_
_publ_author_name
'Dornhaus, Franz'
'Bolte, Michael'

_publ_section_title
;
 Bis(12-crown-4)lithium(I)
 bis[(<i>N</i>,<i>N</i>-diisopropylamino)borohydride(1--)]lithium(I)
;
_journal_coeditor_code HB2217
_journal_issue 1
_journal_name_full 'Acta Crystallographica Section E'
_journal_page_first m41
_journal_page_last m42
_journal_paper_doi 10.1107/S1600536806051142
_journal_volume 63
_journal_year 2007
_chemical_formula_iupac '[Li (C8 H16 O4)2] [Li (C6 H17 B N)2]'
_chemical_formula_moiety 'C16 H32 Li1 O8 +, C12 H34 B2 Li1 N2 -'
_chemical_formula_sum 'C28 H66 B2 Li2 N2 O8'
_chemical_formula_weight 594.33
_chemical_name_systematic
;Bis(12-crown-4)lithium(I)
 bis[(N,N-diisopropylamino)borohydride(1-)]lithium(I)
;
_space_group_IT_number 2
_symmetry_cell_setting triclinic
_symmetry_space_group_name_Hall '-P 1'
_symmetry_space_group_name_H-M 'P -1'
_atom_sites_solution_hydrogens geom
_atom_sites_solution_primary direct
_atom_sites_solution_secondary difmap
_audit_creation_method SHELXL-97
_cell_angle_alpha 116.790(7)
_cell_angle_beta 105.314(8)
_cell_angle_gamma 94.850(9)
_cell_formula_units_Z 2
_cell_length_a 10.2918(12)
_cell_length_b 14.5424(14)
_cell_length_c 14.8057(13)
_cell_measurement_reflns_used 9247
_cell_measurement_temperature 173(2)
_cell_measurement_theta_max 26.3
_cell_measurement_theta_min 3.6
_cell_volume 1853.7(4)
_computing_cell_refinement X-AREA
_computing_data_collection 'X-AREA (Stoe & Cie, 2001)'
_computing_data_reduction X-AREA
_computing_molecular_graphics 'XP in SHELXTL-Plus (Sheldrick, 1991)'
_computing_publication_material SHELXL97
_computing_structure_refinement 'SHELXL97 (Sheldrick, 1997)'
_computing_structure_solution 'SHELXS97 (Sheldrick, 1997)'
_diffrn_ambient_temperature 173(2)
_diffrn_measured_fraction_theta_full 0.996
_diffrn_measured_fraction_theta_max 0.987
_diffrn_measurement_device_type 'Stoe IPDS-II two-circle'
_diffrn_measurement_method \w
_diffrn_radiation_monochromator graphite
_diffrn_radiation_source 'fine-focus sealed tube'
_diffrn_radiation_type MoK\a
_diffrn_radiation_wavelength 0.71073
_diffrn_reflns_av_R_equivalents 0.0960
_diffrn_reflns_av_sigmaI/netI 0.1814
_diffrn_reflns_limit_h_max 12
_diffrn_reflns_limit_h_min -12
_diffrn_reflns_limit_k_max 18
_diffrn_reflns_limit_k_min -18
_diffrn_reflns_limit_l_max 18
_diffrn_reflns_limit_l_min -18
_diffrn_reflns_number 23964
_diffrn_reflns_theta_full 25.00
_diffrn_reflns_theta_max 26.35
_diffrn_reflns_theta_min 3.64
_diffrn_standards_decay_% 0
_diffrn_standards_interval_time 0
_diffrn_standards_number 0
_exptl_absorpt_coefficient_mu 0.073
_exptl_absorpt_correction_type none
_exptl_crystal_colour colourless
_exptl_crystal_density_diffrn 1.065
_exptl_crystal_density_method 'not measured'
_exptl_crystal_description block
_exptl_crystal_F_000 656
_exptl_crystal_size_max 0.24
_exptl_crystal_size_mid 0.22
_exptl_crystal_size_min 0.19
_refine_diff_density_max 0.489
_refine_diff_density_min -0.324
_refine_ls_extinction_coef 0.0110(15)
_refine_ls_extinction_expression Fc^*^=kFc[1+0.001xFc^2^\l^3^/sin(2\q)]^-1/4^
_refine_ls_extinction_method SHELXL97
_refine_ls_goodness_of_fit_ref 0.950
_refine_ls_hydrogen_treatment constr
_refine_ls_matrix_type full
_refine_ls_number_parameters 382
_refine_ls_number_reflns 7468
_refine_ls_number_restraints 0
_refine_ls_restrained_S_all 0.950
_refine_ls_R_factor_all 0.1968
_refine_ls_R_factor_gt 0.0837
_refine_ls_shift/su_max 0.000
_refine_ls_shift/su_mean 0.000
_refine_ls_structure_factor_coef Fsqd
_refine_ls_weighting_details 'calc w=1/[\s^2^(Fo^2^)+(0.0581P)^2^] where P=(Fo^2^+2Fc^2^)/3'
_refine_ls_weighting_scheme calc
_refine_ls_wR_factor_gt 0.1409
_refine_ls_wR_factor_ref 0.1764
_reflns_number_gt 3312
_reflns_number_total 7468
_reflns_threshold_expression I>2\s(I)
_cod_data_source_file hb2217.cif
_cod_data_source_block I
_cod_database_code 2211824
_cod_database_fobs_code 2211824

loop_
_symmetry_equiv_pos_as_xyz
'x, y, z'
'-x, -y, -z'

loop_
_atom_site_type_symbol
_atom_site_label
_atom_site_fract_x
_atom_site_fract_y
_atom_site_fract_z
_atom_site_U_iso_or_equiv
_atom_site_adp_type
_atom_site_calc_flag
_atom_site_refinement_flags
_atom_site_occupancy
Li Li1 0.7647(8) 0.2792(6) 0.2620(5) 0.0380(17) Uani d . 1
N N1 0.6404(3) 0.3817(3) 0.2600(2) 0.0297(8) Uani d . 1
B B1 0.7083(5) 0.3750(4) 0.1764(3) 0.0298(10) Uani d . 1
H H1A 0.6728 0.3042 0.1129 0.045 Uiso calc R 1
H H1B 0.8090 0.3884 0.2080 0.045 Uiso calc R 1
H H1C 0.6859 0.4282 0.1553 0.045 Uiso calc R 1
N N2 0.8854(3) 0.1723(2) 0.2538(2) 0.0259(7) Uani d . 1
B B2 0.8339(7) 0.1848(6) 0.3478(4) 0.0568(17) Uani d . 1
H H2A 0.8909 0.1563 0.3887 0.085 Uiso calc R 1
H H2B 0.7369 0.1458 0.3184 0.085 Uiso calc R 1
H H2C 0.8417 0.2600 0.3953 0.085 Uiso calc R 1
C C11 0.6959(7) 0.4881(4) 0.3601(3) 0.0610(16) Uani d . 1
H H11 0.7967 0.5028 0.3695 0.073 Uiso calc R 1
C C12 0.6990(9) 0.4915(4) 0.4568(4) 0.104(3) Uani d . 1
H H12A 0.7304 0.4304 0.4588 0.155 Uiso calc R 1
H H12B 0.6058 0.4893 0.4618 0.155 Uiso calc R 1
H H12C 0.7629 0.5571 0.5176 0.155 Uiso calc R 1
C C13 0.6519(6) 0.5800(4) 0.3486(4) 0.0525(13) Uani d . 1
H H13A 0.6569 0.5737 0.2809 0.079 Uiso calc R 1
H H13B 0.7138 0.6468 0.4091 0.079 Uiso calc R 1
H H13C 0.5566 0.5791 0.3485 0.079 Uiso calc R 1
C C14 0.4901(5) 0.3462(4) 0.2238(4) 0.0536(13) Uani d . 1
H H14 0.4630 0.3903 0.2874 0.064 Uiso calc R 1
C C15 0.4501(6) 0.2356(4) 0.2010(6) 0.084(2) Uani d . 1
H H15A 0.5062 0.2283 0.2611 0.125 Uiso calc R 1
H H15B 0.4659 0.1872 0.1350 0.125 Uiso calc R 1
H H15C 0.3518 0.2181 0.1919 0.125 Uiso calc R 1
C C16 0.4034(5) 0.3609(5) 0.1333(4) 0.0671(16) Uani d . 1
H H16A 0.4302 0.4349 0.1509 0.101 Uiso calc R 1
H H16B 0.3051 0.3430 0.1240 0.101 Uiso calc R 1
H H16C 0.4189 0.3144 0.0665 0.101 Uiso calc R 1
C C21 0.8442(4) 0.0657(3) 0.1569(3) 0.0380(10) Uani d . 1
H H21 0.9094 0.0644 0.1170 0.046 Uiso calc R 1
C C22 0.8514(6) -0.0279(4) 0.1804(5) 0.0703(17) Uani d . 1
H H22A 0.9453 -0.0170 0.2273 0.105 Uiso calc R 1
H H22B 0.8286 -0.0944 0.1127 0.105 Uiso calc R 1
H H22C 0.7850 -0.0312 0.2163 0.105 Uiso calc R 1
C C23 0.6979(5) 0.0473(4) 0.0821(3) 0.0449(12) Uani d . 1
H H23A 0.6933 0.1056 0.0661 0.067 Uiso calc R 1
H H23B 0.6307 0.0442 0.1174 0.067 Uiso calc R 1
H H23C 0.6763 -0.0198 0.0150 0.067 Uiso calc R 1
C C24 1.0326(4) 0.2283(3) 0.2924(3) 0.0324(10) Uani d . 1
H H24 1.0452 0.2976 0.3576 0.039 Uiso calc R 1
C C25 1.1394(5) 0.1730(4) 0.3290(4) 0.0434(11) Uani d . 1
H H25A 1.1163 0.1564 0.3809 0.065 Uiso calc R 1
H H25B 1.2323 0.2201 0.3628 0.065 Uiso calc R 1
H H25C 1.1376 0.1072 0.2665 0.065 Uiso calc R 1
C C26 1.0695(5) 0.2553(4) 0.2125(4) 0.0419(11) Uani d . 1
H H26A 1.0022 0.2913 0.1900 0.063 Uiso calc R 1
H H26B 1.0673 0.1900 0.1494 0.063 Uiso calc R 1
H H26C 1.1626 0.3021 0.2467 0.063 Uiso calc R 1
Li Li2 0.7601(7) 0.2453(5) 0.7488(4) 0.0262(14) Uani d . 1
O O31 0.6061(3) 0.26003(19) 0.60775(19) 0.0283(6) Uani d . 1
C C32 0.6668(4) 0.3320(3) 0.5803(3) 0.0279(9) Uani d . 1
H H32A 0.5944 0.3592 0.5474 0.033 Uiso calc R 1
H H32B 0.7139 0.2957 0.5283 0.033 Uiso calc R 1
C C33 0.7695(4) 0.4215(3) 0.6828(3) 0.0301(9) Uani d . 1
H H33A 0.8167 0.4715 0.6666 0.036 Uiso calc R 1
H H33B 0.7200 0.4605 0.7317 0.036 Uiso calc R 1
O O34 0.8714(3) 0.3832(2) 0.73530(19) 0.0286(6) Uani d . 1
C C35 0.9808(4) 0.3613(3) 0.6909(3) 0.0307(10) Uani d . 1
H H35A 1.0424 0.4282 0.7103 0.037 Uiso calc R 1
H H35B 0.9419 0.3180 0.6116 0.037 Uiso calc R 1
C C36 1.0603(4) 0.3016(3) 0.7378(3) 0.0324(10) Uani d . 1
H H36A 1.1355 0.2832 0.7076 0.039 Uiso calc R 1
H H36B 1.1033 0.3475 0.8167 0.039 Uiso calc R 1
O O37 0.9715(3) 0.2064(2) 0.71465(18) 0.0304(7) Uani d . 1
C C38 0.9517(4) 0.1182(3) 0.6117(3) 0.0301(9) Uani d . 1
H H38A 1.0332 0.0866 0.6141 0.036 Uiso calc R 1
H H38B 0.9388 0.1409 0.5569 0.036 Uiso calc R 1
C C39 0.8233(4) 0.0384(3) 0.5847(3) 0.0293(9) Uani d . 1
H H39A 0.8036 -0.0228 0.5122 0.035 Uiso calc R 1
H H39B 0.8410 0.0121 0.6369 0.035 Uiso calc R 1
O O40 0.7050(3) 0.0833(2) 0.58723(18) 0.0266(6) Uani d . 1
C C41 0.6396(4) 0.0903(3) 0.4923(3) 0.0263(9) Uani d . 1
H H41A 0.5914 0.0189 0.4304 0.032 Uiso calc R 1
H H41B 0.7096 0.1231 0.4740 0.032 Uiso calc R 1
C C42 0.5383(4) 0.1573(3) 0.5177(3) 0.0296(10) Uani d . 1
H H42A 0.4906 0.1641 0.4544 0.035 Uiso calc R 1
H H42B 0.4675 0.1224 0.5337 0.035 Uiso calc R 1
O O51 0.6631(3) 0.3805(2) 0.85411(18) 0.0281(6) Uani d . 1
C C52 0.7740(4) 0.4584(3) 0.9503(3) 0.0282(9) Uani d . 1
H H52A 0.7345 0.5071 1.0022 0.034 Uiso calc R 1
H H52B 0.8320 0.5008 0.9321 0.034 Uiso calc R 1
C C53 0.8625(4) 0.4053(3) 1.0009(3) 0.0300(9) Uani d . 1
H H53A 0.9387 0.4590 1.0666 0.036 Uiso calc R 1
H H53B 0.8060 0.3640 1.0210 0.036 Uiso calc R 1
O O54 0.9179(3) 0.33607(19) 0.92266(17) 0.0257(6) Uani d . 1
C C55 0.9812(4) 0.2650(3) 0.9516(3) 0.0246(9) Uani d . 1
H H55A 1.0380 0.3039 1.0290 0.030 Uiso calc R 1
H H55B 1.0437 0.2377 0.9101 0.030 Uiso calc R 1
C C56 0.8742(4) 0.1727(3) 0.9299(3) 0.0298(9) Uani d . 1
H H56A 0.9202 0.1220 0.9458 0.036 Uiso calc R 1
H H56B 0.8159 0.1982 0.9755 0.036 Uiso calc R 1
O O57 0.7906(3) 0.1224(2) 0.81807(18) 0.0315(7) Uani d . 1
C C58 0.6627(4) 0.0541(3) 0.7907(3) 0.0318(10) Uani d . 1
H H58A 0.6766 0.0167 0.8330 0.038 Uiso calc R 1
H H58B 0.6316 0.0001 0.7136 0.038 Uiso calc R 1
C C59 0.5526(4) 0.1135(3) 0.8121(3) 0.0301(10) Uani d . 1
H H59A 0.4640 0.0640 0.7907 0.036 Uiso calc R 1
H H59B 0.5801 0.1658 0.8896 0.036 Uiso calc R 1
O O60 0.5373(3) 0.1667(2) 0.74892(19) 0.0312(7) Uani d . 1
C C61 0.4586(4) 0.2457(3) 0.7762(3) 0.0311(9) Uani d . 1
H H61A 0.3775 0.2193 0.7893 0.037 Uiso calc R 1
H H61B 0.4238 0.2587 0.7150 0.037 Uiso calc R 1
C C62 0.5440(4) 0.3481(3) 0.8747(3) 0.0306(9) Uani d . 1
H H62A 0.4895 0.4029 0.8891 0.037 Uiso calc R 1
H H62B 0.5727 0.3378 0.9381 0.037 Uiso calc R 1

loop_
_atom_site_aniso_label
_atom_site_aniso_U_11
_atom_site_aniso_U_22
_atom_site_aniso_U_33
_atom_site_aniso_U_12
_atom_site_aniso_U_13
_atom_site_aniso_U_23
Li1 0.047(4) 0.045(4) 0.032(3) 0.022(4) 0.021(3) 0.021(3)
N1 0.0215(18) 0.043(2) 0.0297(17) 0.0118(16) 0.0130(14) 0.0189(16)
B1 0.031(3) 0.034(3) 0.031(2) 0.014(2) 0.017(2) 0.018(2)
N2 0.031(2) 0.0318(19) 0.0272(16) 0.0146(15) 0.0154(15) 0.0204(15)
B2 0.063(4) 0.098(5) 0.052(3) 0.038(4) 0.036(3) 0.059(4)
C11 0.097(5) 0.054(3) 0.035(2) 0.046(3) 0.027(3) 0.017(2)
C12 0.199(8) 0.045(4) 0.048(3) 0.006(4) 0.011(4) 0.029(3)
C13 0.068(4) 0.047(3) 0.054(3) 0.030(3) 0.032(3) 0.026(3)
C14 0.034(3) 0.078(4) 0.064(3) 0.013(3) 0.023(2) 0.045(3)
C15 0.033(3) 0.040(3) 0.135(5) 0.010(3) 0.011(3) 0.018(3)
C16 0.034(3) 0.088(4) 0.059(3) 0.026(3) 0.000(2) 0.027(3)
C21 0.033(3) 0.031(2) 0.048(2) 0.009(2) 0.013(2) 0.018(2)
C22 0.049(3) 0.042(3) 0.119(5) 0.017(3) 0.009(3) 0.049(3)
C23 0.041(3) 0.037(3) 0.045(3) 0.008(2) 0.006(2) 0.015(2)
C24 0.030(2) 0.040(3) 0.032(2) 0.010(2) 0.0098(18) 0.021(2)
C25 0.034(3) 0.048(3) 0.051(3) 0.014(2) 0.004(2) 0.032(2)
C26 0.034(3) 0.053(3) 0.056(3) 0.013(2) 0.018(2) 0.039(2)
Li2 0.031(4) 0.024(3) 0.018(3) 0.002(3) 0.007(3) 0.007(3)
O31 0.0329(16) 0.0251(15) 0.0275(13) 0.0028(12) 0.0120(12) 0.0133(12)
C32 0.037(2) 0.027(2) 0.028(2) 0.0117(19) 0.0131(18) 0.0184(18)
C33 0.042(3) 0.024(2) 0.031(2) 0.0092(19) 0.0173(19) 0.0154(18)
O34 0.0296(16) 0.0341(16) 0.0273(13) 0.0067(13) 0.0135(12) 0.0173(13)
C35 0.028(2) 0.035(2) 0.030(2) -0.0021(19) 0.0133(18) 0.0155(19)
C36 0.023(2) 0.038(2) 0.029(2) -0.0003(19) 0.0078(17) 0.0118(19)
O37 0.0368(17) 0.0313(16) 0.0184(12) 0.0021(13) 0.0102(12) 0.0090(12)
C38 0.034(2) 0.034(2) 0.0241(19) 0.0140(19) 0.0152(18) 0.0117(18)
C39 0.042(3) 0.020(2) 0.0241(19) 0.0119(19) 0.0115(18) 0.0088(17)
O40 0.0289(16) 0.0333(15) 0.0224(12) 0.0073(12) 0.0104(11) 0.0166(12)
C41 0.033(2) 0.023(2) 0.0164(17) -0.0011(18) 0.0040(16) 0.0089(17)
C42 0.032(2) 0.023(2) 0.0198(18) -0.0025(18) -0.0038(17) 0.0079(17)
O51 0.0225(15) 0.0326(16) 0.0234(13) -0.0015(12) 0.0087(11) 0.0101(12)
C52 0.025(2) 0.023(2) 0.0246(19) 0.0018(17) 0.0105(17) 0.0017(17)
C53 0.031(2) 0.032(2) 0.0185(18) 0.0021(19) 0.0089(17) 0.0059(18)
O54 0.0303(16) 0.0315(15) 0.0189(12) 0.0100(12) 0.0132(11) 0.0123(12)
C55 0.022(2) 0.035(2) 0.0202(17) 0.0070(18) 0.0064(16) 0.0157(17)
C56 0.030(2) 0.037(2) 0.0213(18) 0.0049(19) 0.0028(17) 0.0168(18)
O57 0.0260(16) 0.0411(17) 0.0194(12) -0.0010(13) 0.0019(11) 0.0132(12)
C58 0.038(3) 0.027(2) 0.0230(19) 0.0002(19) 0.0028(18) 0.0118(18)
C59 0.030(2) 0.032(2) 0.032(2) 0.0006(19) 0.0102(18) 0.0214(19)
O60 0.0371(17) 0.0292(16) 0.0243(13) 0.0043(13) 0.0086(12) 0.0124(12)
C61 0.021(2) 0.039(3) 0.033(2) 0.0075(19) 0.0095(18) 0.017(2)
C62 0.032(2) 0.035(2) 0.030(2) 0.0112(19) 0.0191(19) 0.0155(19)

loop_
_atom_type_symbol
_atom_type_description
_atom_type_scat_dispersion_real
_atom_type_scat_dispersion_imag
_atom_type_scat_source
C C 0.0033 0.0016 'International Tables Vol C Tables 4.2.6.8 and 6.1.1.4'
H H 0.0000 0.0000 'International Tables Vol C Tables 4.2.6.8 and 6.1.1.4'
Li Li -0.0003 0.0001 'International Tables Vol C Tables 4.2.6.8 and 6.1.1.4'
B B 0.0013 0.0007 'International Tables Vol C Tables 4.2.6.8 and 6.1.1.4'
N N 0.0061 0.0033 'International Tables Vol C Tables 4.2.6.8 and 6.1.1.4'
O O 0.0106 0.0060 'International Tables Vol C Tables 4.2.6.8 and 6.1.1.4'

loop_
_geom_angle_atom_site_label_1
_geom_angle_atom_site_label_2
_geom_angle_atom_site_label_3
_geom_angle
_geom_angle_publ_flag
N1 Li1 N2 176.4(4) y
C14 N1 C11 112.7(4) ?
C14 N1 B1 118.3(3) ?
C11 N1 B1 111.0(3) ?
C14 N1 Li1 120.7(3) ?
C11 N1 Li1 112.1(3) ?
B1 N1 Li1 77.6(3) ?
N1 B1 H1A 109.5 ?
N1 B1 H1B 109.5 ?
H1A B1 H1B 109.5 ?
N1 B1 H1C 109.5 ?
H1A B1 H1C 109.5 ?
H1B B1 H1C 109.5 ?
C24 N2 C21 115.0(3) ?
C24 N2 B2 112.4(3) ?
C21 N2 B2 117.6(4) ?
C24 N2 Li1 108.5(3) ?
C21 N2 Li1 120.2(3) ?
B2 N2 Li1 77.6(3) ?
N2 B2 H2A 109.5 ?
N2 B2 H2B 109.5 ?
H2A B2 H2B 109.5 ?
N2 B2 H2C 109.5 ?
H2A B2 H2C 109.5 ?
H2B B2 H2C 109.5 ?
C12 C11 N1 116.9(4) ?
C12 C11 C13 114.5(4) ?
N1 C11 C13 115.6(4) ?
C12 C11 H11 102.2 ?
N1 C11 H11 102.2 ?
C13 C11 H11 102.2 ?
C11 C12 H12A 109.5 ?
C11 C12 H12B 109.5 ?
H12A C12 H12B 109.5 ?
C11 C12 H12C 109.5 ?
H12A C12 H12C 109.5 ?
H12B C12 H12C 109.5 ?
C11 C13 H13A 109.5 ?
C11 C13 H13B 109.5 ?
H13A C13 H13B 109.5 ?
C11 C13 H13C 109.5 ?
H13A C13 H13C 109.5 ?
H13B C13 H13C 109.5 ?
N1 C14 C15 110.5(4) ?
N1 C14 C16 118.1(4) ?
C15 C14 C16 111.0(5) ?
N1 C14 H14 105.4 ?
C15 C14 H14 105.4 ?
C16 C14 H14 105.4 ?
C14 C15 H15A 109.5 ?
C14 C15 H15B 109.5 ?
H15A C15 H15B 109.5 ?
C14 C15 H15C 109.5 ?
H15A C15 H15C 109.5 ?
H15B C15 H15C 109.5 ?
C14 C16 H16A 109.5 ?
C14 C16 H16B 109.5 ?
H16A C16 H16B 109.5 ?
C14 C16 H16C 109.5 ?
H16A C16 H16C 109.5 ?
H16B C16 H16C 109.5 ?
N2 C21 C23 110.4(3) ?
N2 C21 C22 114.9(4) ?
C23 C21 C22 109.2(4) ?
N2 C21 H21 107.4 ?
C23 C21 H21 107.4 ?
C22 C21 H21 107.4 ?
C21 C22 H22A 109.5 ?
C21 C22 H22B 109.5 ?
H22A C22 H22B 109.5 ?
C21 C22 H22C 109.5 ?
H22A C22 H22C 109.5 ?
H22B C22 H22C 109.5 ?
C21 C23 H23A 109.5 ?
C21 C23 H23B 109.5 ?
H23A C23 H23B 109.5 ?
C21 C23 H23C 109.5 ?
H23A C23 H23C 109.5 ?
H23B C23 H23C 109.5 ?
N2 C24 C26 113.2(3) ?
N2 C24 C25 115.2(3) ?
C26 C24 C25 109.5(4) ?
N2 C24 H24 106.1 ?
C26 C24 H24 106.1 ?
C25 C24 H24 106.1 ?
C24 C25 H25A 109.5 ?
C24 C25 H25B 109.5 ?
H25A C25 H25B 109.5 ?
C24 C25 H25C 109.5 ?
H25A C25 H25C 109.5 ?
H25B C25 H25C 109.5 ?
C24 C26 H26A 109.5 ?
C24 C26 H26B 109.5 ?
H26A C26 H26B 109.5 ?
C24 C26 H26C 109.5 ?
H26A C26 H26C 109.5 ?
H26B C26 H26C 109.5 ?
O54 Li2 O34 82.7(2) ?
O54 Li2 O40 140.7(3) ?
O34 Li2 O40 110.4(2) ?
O54 Li2 O31 145.9(3) ?
O34 Li2 O31 71.78(18) ?
O40 Li2 O31 71.40(18) ?
O54 Li2 O51 72.85(19) ?
O34 Li2 O51 82.7(2) ?
O40 Li2 O51 143.4(3) ?
O31 Li2 O51 81.6(2) ?
O54 Li2 O37 79.6(2) ?
O34 Li2 O37 71.2(2) ?
O40 Li2 O37 70.9(2) ?
O31 Li2 O37 111.7(2) ?
O51 Li2 O37 144.1(3) ?
O54 Li2 O57 71.28(18) ?
O34 Li2 O57 145.6(3) ?
O40 Li2 O57 79.3(2) ?
O31 Li2 O57 140.3(3) ?
O51 Li2 O57 109.6(2) ?
O37 Li2 O57 81.9(2) ?
O54 Li2 O60 109.7(2) ?
O34 Li2 O60 143.4(3) ?
O40 Li2 O60 82.1(2) ?
O31 Li2 O60 80.8(2) ?
O51 Li2 O60 69.4(2) ?
O37 Li2 O60 143.5(3) ?
O57 Li2 O60 69.00(18) ?
C42 O31 C32 113.5(3) ?
C42 O31 Li2 110.1(2) ?
C32 O31 Li2 114.5(3) ?
O31 C32 C33 107.0(3) ?
O31 C32 H32A 110.3 ?
C33 C32 H32A 110.3 ?
O31 C32 H32B 110.3 ?
C33 C32 H32B 110.3 ?
H32A C32 H32B 108.6 ?
O34 C33 C32 111.3(3) ?
O34 C33 H33A 109.4 ?
C32 C33 H33A 109.4 ?
O34 C33 H33B 109.4 ?
C32 C33 H33B 109.4 ?
H33A C33 H33B 108.0 ?
C35 O34 C33 113.5(3) ?
C35 O34 Li2 115.5(3) ?
C33 O34 Li2 109.6(3) ?
O34 C35 C36 106.8(3) ?
O34 C35 H35A 110.4 ?
C36 C35 H35A 110.4 ?
O34 C35 H35B 110.4 ?
C36 C35 H35B 110.4 ?
H35A C35 H35B 108.6 ?
O37 C36 C35 111.3(3) ?
O37 C36 H36A 109.4 ?
C35 C36 H36A 109.4 ?
O37 C36 H36B 109.4 ?
C35 C36 H36B 109.4 ?
H36A C36 H36B 108.0 ?
C38 O37 C36 113.8(3) ?
C38 O37 Li2 114.8(3) ?
C36 O37 Li2 109.3(3) ?
O37 C38 C39 106.8(3) ?
O37 C38 H38A 110.4 ?
C39 C38 H38A 110.4 ?
O37 C38 H38B 110.4 ?
C39 C38 H38B 110.4 ?
H38A C38 H38B 108.6 ?
O40 C39 C38 112.0(3) ?
O40 C39 H39A 109.2 ?
C38 C39 H39A 109.2 ?
O40 C39 H39B 109.2 ?
C38 C39 H39B 109.2 ?
H39A C39 H39B 107.9 ?
C39 O40 C41 114.3(3) ?
C39 O40 Li2 110.2(3) ?
C41 O40 Li2 113.5(2) ?
O40 C41 C42 106.6(3) ?
O40 C41 H41A 110.4 ?
C42 C41 H41A 110.4 ?
O40 C41 H41B 110.4 ?
C42 C41 H41B 110.4 ?
H41A C41 H41B 108.6 ?
O31 C42 C41 111.1(3) ?
O31 C42 H42A 109.4 ?
C41 C42 H42A 109.4 ?
O31 C42 H42B 109.4 ?
C41 C42 H42B 109.4 ?
H42A C42 H42B 108.0 ?
C62 O51 C52 113.4(3) ?
C62 O51 Li2 117.7(3) ?
C52 O51 Li2 108.0(3) ?
O51 C52 C53 110.5(3) ?
O51 C52 H52A 109.5 ?
C53 C52 H52A 109.5 ?
O51 C52 H52B 109.5 ?
C53 C52 H52B 109.5 ?
H52A C52 H52B 108.1 ?
O54 C53 C52 107.3(3) ?
O54 C53 H53A 110.3 ?
C52 C53 H53A 110.3 ?
O54 C53 H53B 110.3 ?
C52 C53 H53B 110.3 ?
H53A C53 H53B 108.5 ?
C55 O54 C53 113.2(3) ?
C55 O54 Li2 110.9(3) ?
C53 O54 Li2 113.7(3) ?
O54 C55 C56 111.6(3) ?
O54 C55 H55A 109.3 ?
C56 C55 H55A 109.3 ?
O54 C55 H55B 109.3 ?
C56 C55 H55B 109.3 ?
H55A C55 H55B 108.0 ?
O57 C56 C55 106.9(3) ?
O57 C56 H56A 110.3 ?
C55 C56 H56A 110.3 ?
O57 C56 H56B 110.3 ?
C55 C56 H56B 110.3 ?
H56A C56 H56B 108.6 ?
C58 O57 C56 114.1(3) ?
C58 O57 Li2 112.0(3) ?
C56 O57 Li2 113.5(3) ?
O57 C58 C59 112.0(3) ?
O57 C58 H58A 109.2 ?
C59 C58 H58A 109.2 ?
O57 C58 H58B 109.2 ?
C59 C58 H58B 109.2 ?
H58A C58 H58B 107.9 ?
O60 C59 C58 106.7(3) ?
O60 C59 H59A 110.4 ?
C58 C59 H59A 110.4 ?
O60 C59 H59B 110.4 ?
C58 C59 H59B 110.4 ?
H59A C59 H59B 108.6 ?
C61 O60 C59 114.7(3) ?
C61 O60 Li2 108.8(3) ?
C59 O60 Li2 113.7(3) ?
O60 C61 C62 111.7(3) ?
O60 C61 H61A 109.3 ?
C62 C61 H61A 109.3 ?
O60 C61 H61B 109.3 ?
C62 C61 H61B 109.3 ?
H61A C61 H61B 107.9 ?
O51 C62 C61 107.3(3) ?
O51 C62 H62A 110.3 ?
C61 C62 H62A 110.3 ?
O51 C62 H62B 110.3 ?
C61 C62 H62B 110.3 ?
H62A C62 H62B 108.5 ?

loop_
_geom_bond_atom_site_label_1
_geom_bond_atom_site_label_2
_geom_bond_distance
_geom_bond_publ_flag
Li1 N1 2.049(8) y
Li1 N2 2.053(8) y
N1 C14 1.457(5) ?
N1 C11 1.501(6) ?
N1 B1 1.545(5) ?
B1 H1A 0.9800 ?
B1 H1B 0.9800 ?
B1 H1C 0.9800 ?
N2 C24 1.484(5) ?
N2 C21 1.485(5) ?
N2 B2 1.557(6) ?
B2 H2A 0.9800 ?
B2 H2B 0.9800 ?
B2 H2C 0.9800 ?
C11 C12 1.403(7) ?
C11 C13 1.512(6) ?
C11 H11 1.0000 ?
C12 H12A 0.9800 ?
C12 H12B 0.9800 ?
C12 H12C 0.9800 ?
C13 H13A 0.9800 ?
C13 H13B 0.9800 ?
C13 H13C 0.9800 ?
C14 C15 1.482(7) ?
C14 C16 1.516(6) ?
C14 H14 1.0000 ?
C15 H15A 0.9800 ?
C15 H15B 0.9800 ?
C15 H15C 0.9800 ?
C16 H16A 0.9800 ?
C16 H16B 0.9800 ?
C16 H16C 0.9800 ?
C21 C23 1.532(6) ?
C21 C22 1.552(6) ?
C21 H21 1.0000 ?
C22 H22A 0.9800 ?
C22 H22B 0.9800 ?
C22 H22C 0.9800 ?
C23 H23A 0.9800 ?
C23 H23B 0.9800 ?
C23 H23C 0.9800 ?
C24 C26 1.527(5) ?
C24 C25 1.541(5) ?
C24 H24 1.0000 ?
C25 H25A 0.9800 ?
C25 H25B 0.9800 ?
C25 H25C 0.9800 ?
C26 H26A 0.9800 ?
C26 H26B 0.9800 ?
C26 H26C 0.9800 ?
Li2 O54 2.317(6) y
Li2 O34 2.338(6) y
Li2 O40 2.360(6) y
Li2 O31 2.374(6) y
Li2 O51 2.383(7) y
Li2 O37 2.417(7) y
Li2 O57 2.433(6) y
Li2 O60 2.475(7) y
O31 C42 1.426(4) ?
O31 C32 1.436(4) ?
C32 C33 1.501(5) ?
C32 H32A 0.9900 ?
C32 H32B 0.9900 ?
C33 O34 1.440(4) ?
C33 H33A 0.9900 ?
C33 H33B 0.9900 ?
O34 C35 1.437(5) ?
C35 C36 1.506(6) ?
C35 H35A 0.9900 ?
C35 H35B 0.9900 ?
C36 O37 1.436(4) ?
C36 H36A 0.9900 ?
C36 H36B 0.9900 ?
O37 C38 1.428(4) ?
C38 C39 1.514(6) ?
C38 H38A 0.9900 ?
C38 H38B 0.9900 ?
C39 O40 1.432(5) ?
C39 H39A 0.9900 ?
C39 H39B 0.9900 ?
O40 C41 1.442(4) ?
C41 C42 1.491(6) ?
C41 H41A 0.9900 ?
C41 H41B 0.9900 ?
C42 H42A 0.9900 ?
C42 H42B 0.9900 ?
O51 C62 1.430(4) ?
O51 C52 1.443(4) ?
C52 C53 1.506(5) ?
C52 H52A 0.9900 ?
C52 H52B 0.9900 ?
C53 O54 1.441(4) ?
C53 H53A 0.9900 ?
C53 H53B 0.9900 ?
O54 C55 1.429(4) ?
C55 C56 1.514(5) ?
C55 H55A 0.9900 ?
C55 H55B 0.9900 ?
C56 O57 1.437(4) ?
C56 H56A 0.9900 ?
C56 H56B 0.9900 ?
O57 C58 1.421(5) ?
C58 C59 1.496(6) ?
C58 H58A 0.9900 ?
C58 H58B 0.9900 ?
C59 O60 1.447(4) ?
C59 H59A 0.9900 ?
C59 H59B 0.9900 ?
O60 C61 1.432(5) ?
C61 C62 1.503(5) ?
C61 H61A 0.9900 ?
C61 H61B 0.9900 ?
C62 H62A 0.9900 ?
C62 H62B 0.9900 ?

loop_
_geom_torsion_atom_site_label_1
_geom_torsion_atom_site_label_2
_geom_torsion_atom_site_label_3
_geom_torsion_atom_site_label_4
_geom_torsion
C14 N1 C11 C12 74.2(6)
B1 N1 C11 C12 -150.5(5)
Li1 N1 C11 C12 -65.8(7)
C14 N1 C11 C13 -65.1(5)
B1 N1 C11 C13 70.3(5)
Li1 N1 C11 C13 154.9(4)
C11 N1 C14 C15 -131.3(5)
B1 N1 C14 C15 96.9(5)
Li1 N1 C14 C15 4.8(6)
C11 N1 C14 C16 99.4(5)
B1 N1 C14 C16 -32.4(6)
Li1 N1 C14 C16 -124.5(5)
C24 N2 C21 C23 -141.6(3)
B2 N2 C21 C23 82.4(4)
Li1 N2 C21 C23 -9.0(5)
C24 N2 C21 C22 94.4(4)
B2 N2 C21 C22 -41.6(5)
Li1 N2 C21 C22 -133.0(4)
C21 N2 C24 C26 64.6(4)
B2 N2 C24 C26 -157.1(4)
Li1 N2 C24 C26 -73.2(4)
C21 N2 C24 C25 -62.5(4)
B2 N2 C24 C25 75.8(5)
Li1 N2 C24 C25 159.6(3)
O54 Li2 O31 C42 -179.1(5)
O34 Li2 O31 C42 137.3(3)
O40 Li2 O31 C42 17.4(3)
O51 Li2 O31 C42 -137.7(3)
O37 Li2 O31 C42 77.0(3)
O57 Li2 O31 C42 -27.1(6)
O60 Li2 O31 C42 -67.3(3)
O54 Li2 O31 C32 51.7(6)
O34 Li2 O31 C32 8.0(3)
O40 Li2 O31 C32 -111.9(3)
O51 Li2 O31 C32 93.1(3)
O37 Li2 O31 C32 -52.3(4)
O57 Li2 O31 C32 -156.4(4)
O60 Li2 O31 C32 163.4(2)
C42 O31 C32 C33 -162.4(3)
Li2 O31 C32 C33 -34.9(4)
O31 C32 C33 O34 56.7(4)
C32 C33 O34 C35 80.8(4)
C32 C33 O34 Li2 -50.0(4)
O54 Li2 O34 C35 95.2(3)
O40 Li2 O34 C35 -46.6(4)
O31 Li2 O34 C35 -107.8(3)
O51 Li2 O34 C35 168.7(2)
O37 Li2 O34 C35 13.8(3)
O57 Li2 O34 C35 54.5(6)
O60 Li2 O34 C35 -151.4(4)
O54 Li2 O34 C33 -135.1(3)
O40 Li2 O34 C33 83.2(3)
O31 Li2 O34 C33 21.9(3)
O51 Li2 O34 C33 -61.5(3)
O37 Li2 O34 C33 143.5(2)
O57 Li2 O34 C33 -175.7(5)
O60 Li2 O34 C33 -21.7(5)
C33 O34 C35 C36 -168.5(3)
Li2 O34 C35 C36 -40.7(4)
O34 C35 C36 O37 57.5(4)
C35 C36 O37 C38 84.4(4)
C35 C36 O37 Li2 -45.4(4)
O54 Li2 O37 C38 162.1(2)
O34 Li2 O37 C38 -112.2(2)
O40 Li2 O37 C38 8.4(3)
O31 Li2 O37 C38 -51.6(3)
O51 Li2 O37 C38 -157.9(4)
O57 Li2 O37 C38 89.7(3)
O60 Li2 O37 C38 53.0(5)
O54 Li2 O37 C36 -68.7(2)
O34 Li2 O37 C36 17.1(2)
O40 Li2 O37 C36 137.6(2)
O31 Li2 O37 C36 77.7(3)
O51 Li2 O37 C36 -28.6(5)
O57 Li2 O37 C36 -141.0(2)
O60 Li2 O37 C36 -177.8(4)
C36 O37 C38 C39 -161.6(3)
Li2 O37 C38 C39 -34.6(4)
O37 C38 C39 O40 56.3(4)
C38 C39 O40 C41 79.5(4)
C38 C39 O40 Li2 -49.7(3)
O54 Li2 O40 C39 -21.8(5)
O34 Li2 O40 C39 82.1(3)
O31 Li2 O40 C39 143.6(2)
O51 Li2 O40 C39 -171.9(4)
O37 Li2 O40 C39 21.6(2)
O57 Li2 O40 C39 -63.5(3)
O60 Li2 O40 C39 -133.5(2)
O54 Li2 O40 C41 -151.5(4)
O34 Li2 O40 C41 -47.5(4)
O31 Li2 O40 C41 14.0(3)
O51 Li2 O40 C41 58.4(5)
O37 Li2 O40 C41 -108.0(3)
O57 Li2 O40 C41 166.9(2)
O60 Li2 O40 C41 96.9(3)
C39 O40 C41 C42 -169.0(3)
Li2 O40 C41 C42 -41.5(4)
C32 O31 C42 C41 82.9(4)
Li2 O31 C42 C41 -46.8(4)
O40 C41 C42 O31 59.2(4)
O54 Li2 O51 C62 -111.2(3)
O34 Li2 O51 C62 164.2(2)
O40 Li2 O51 C62 49.5(5)
O31 Li2 O51 C62 91.7(3)
O37 Li2 O51 C62 -152.7(4)
O57 Li2 O51 C62 -49.0(4)
O60 Li2 O51 C62 8.3(3)
O54 Li2 O51 C52 18.8(2)
O34 Li2 O51 C52 -65.8(3)
O40 Li2 O51 C52 179.5(4)
O31 Li2 O51 C52 -138.4(2)
O37 Li2 O51 C52 -22.7(5)
O57 Li2 O51 C52 81.0(3)
O60 Li2 O51 C52 138.3(2)
C62 O51 C52 C53 84.9(4)
Li2 O51 C52 C53 -47.4(4)
O51 C52 C53 O54 59.6(4)
C52 C53 O54 C55 -168.3(3)
C52 C53 O54 Li2 -40.5(4)
O34 Li2 O54 C55 -134.0(2)
O40 Li2 O54 C55 -20.4(5)
O31 Li2 O54 C55 -175.4(5)
O51 Li2 O54 C55 141.5(2)
O37 Li2 O54 C55 -61.8(3)
O57 Li2 O54 C55 23.1(3)
O60 Li2 O54 C55 81.6(3)
O34 Li2 O54 C53 97.1(3)
O40 Li2 O54 C53 -149.4(4)
O31 Li2 O54 C53 55.7(6)
O51 Li2 O54 C53 12.5(3)
O37 Li2 O54 C53 169.2(2)
O57 Li2 O54 C53 -105.8(3)
O60 Li2 O54 C53 -47.4(3)
C53 O54 C55 C56 78.1(4)
Li2 O54 C55 C56 -51.2(4)
O54 C55 C56 O57 56.2(4)
C55 C56 O57 C58 -163.1(3)
C55 C56 O57 Li2 -33.1(4)
O54 Li2 O57 C58 137.8(3)
O34 Li2 O57 C58 -179.1(5)
O40 Li2 O57 C58 -68.5(3)
O31 Li2 O57 C58 -26.0(6)
O51 Li2 O57 C58 74.6(3)
O37 Li2 O57 C58 -140.5(2)
O60 Li2 O57 C58 17.1(3)
O54 Li2 O57 C56 6.8(3)
O34 Li2 O57 C56 49.9(6)
O40 Li2 O57 C56 160.5(3)
O31 Li2 O57 C56 -157.0(4)
O51 Li2 O57 C56 -56.4(4)
O37 Li2 O57 C56 88.5(3)
O60 Li2 O57 C56 -113.9(3)
C56 O57 C58 C59 84.0(4)
Li2 O57 C58 C59 -46.7(4)
O57 C58 C59 O60 58.6(4)
C58 C59 O60 C61 -167.1(3)
C58 C59 O60 Li2 -40.9(4)
O54 Li2 O60 C61 83.4(3)
O34 Li2 O60 C61 -21.4(5)
O40 Li2 O60 C61 -135.3(2)
O31 Li2 O60 C61 -63.0(3)
O51 Li2 O60 C61 21.4(2)
O37 Li2 O60 C61 -177.3(4)
O57 Li2 O60 C61 143.3(2)
O54 Li2 O60 C59 -45.8(4)
O34 Li2 O60 C59 -150.6(4)
O40 Li2 O60 C59 95.5(3)
O31 Li2 O60 C59 167.9(2)
O51 Li2 O60 C59 -107.8(3)
O37 Li2 O60 C59 53.5(5)
O57 Li2 O60 C59 14.1(3)
C59 O60 C61 C62 79.8(4)
Li2 O60 C61 C62 -48.8(3)
C52 O51 C62 C61 -162.4(3)
Li2 O51 C62 C61 -35.0(4)
O60 C61 C62 O51 56.1(4)
